data_4000435
_journal_name_full 'Chemistry of Materials'
_journal_paper_doi 10.1021/cm0493997
_journal_year 2004
_chemical_formula_moiety 'C26 H36 N2 O Zn'
_chemical_formula_sum 'C26 H36 N2 O Zn'
_chemical_formula_weight 457.94
_chemical_name_common '(9) Zn(DBP)(Et)(py)2'
_space_group_IT_number 14
_symmetry_cell_setting monoclinic
_symmetry_space_group_name_Hall '-P 2ybc'
_symmetry_space_group_name_H-M 'P 1 21/c 1'
_atom_sites_solution_hydrogens geom
_atom_sites_solution_primary direct
_atom_sites_solution_secondary difmap
_cell_angle_alpha 90.00
_cell_angle_beta 99.108(5)
_cell_angle_gamma 90.00
_cell_formula_units_Z 8
_cell_length_a 11.177(4)
_cell_length_b 21.960(7)
_cell_length_c 20.531(7)
_cell_measurement_reflns_used ?
_cell_measurement_temperature 168(2)
_cell_measurement_theta_max ?
_cell_measurement_theta_min ?
_cell_volume 4976(3)
_diffrn_ambient_temperature 168(2)
_diffrn_detector_area_resol_mean ?
_diffrn_measurement_device_type ?
_diffrn_measurement_method ?
_diffrn_radiation_monochromator graphite
_diffrn_radiation_source 'fine-focus sealed tube'
_diffrn_radiation_type MoK\a
_diffrn_radiation_wavelength 0.71073
_diffrn_reflns_av_R_equivalents 0.0818
_diffrn_reflns_av_sigmaI/netI 0.1209
_diffrn_reflns_limit_h_max 13
_diffrn_reflns_limit_h_min -13
_diffrn_reflns_limit_k_max 22
_diffrn_reflns_limit_k_min -26
_diffrn_reflns_limit_l_max 24
_diffrn_reflns_limit_l_min -19
_diffrn_reflns_number 21843
_diffrn_reflns_theta_max 25.28
_diffrn_reflns_theta_min 1.37
_diffrn_standards_decay_% ?
_diffrn_standards_interval_count ?
_diffrn_standards_interval_time ?
_diffrn_standards_number ?
_exptl_absorpt_coefficient_mu 1.005
_exptl_absorpt_correction_T_max ?
_exptl_absorpt_correction_T_min ?
_exptl_absorpt_correction_type none
_exptl_absorpt_process_details ?
_exptl_crystal_colour colorless
_exptl_crystal_density_diffrn 1.223
_exptl_crystal_density_meas ?
_exptl_crystal_density_method 'not measured'
_exptl_crystal_description ?
_exptl_crystal_F_000 1952
_exptl_crystal_size_max 0.40
_exptl_crystal_size_mid 0.15
_exptl_crystal_size_min 0.10
_refine_ls_extinction_coef ?
_refine_ls_extinction_method none
_refine_ls_goodness_of_fit_ref 1.051
_refine_ls_hydrogen_treatment mixed
_refine_ls_matrix_type full
_refine_ls_number_parameters 555
_refine_ls_number_reflns 8581
_refine_ls_number_restraints 0
_refine_ls_restrained_S_all 1.051
_refine_ls_R_factor_all 0.1365
_refine_ls_R_factor_gt 0.0714
_refine_ls_shift/su_max 0.002
_refine_ls_shift/su_mean 0.000
_refine_ls_structure_factor_coef Fsqd
_refine_ls_weighting_details 'calc w=1/[\s^2^(Fo^2^)+(0.0425P)^2^+0.0000P] where P=(Fo^2^+2Fc^2^)/3'
_refine_ls_weighting_scheme calc
_refine_ls_wR_factor_gt 0.1121
_refine_ls_wR_factor_ref 0.1322
_reflns_number_gt 5156
_reflns_number_total 8581
_reflns_threshold_expression >2sigma(I)
_cod_depositor_comments
;
The following automatic conversions were performed:
'_exptl_absorpt_correction_type' value 'NONE' changed to 'none' according
to '/home/saulius/struct/CIF-dictionaries/cif_core.dic' dictionary named
'cif_core.dic' version 2.4.1 from 2010-06-29.

Automatic conversion script
Id: cif_fix_enum 1527 2010-12-29 10:47:43Z saulius 
;
_cod_original_sg_symbol_H-M P21/c
_cod_database_code 4000435

loop_
_symmetry_equiv_pos_as_xyz
'x, y, z'
'-x, y+1/2, -z+1/2'
'-x, -y, -z'
'x, -y-1/2, z-1/2'

loop_
_atom_site_label
_atom_site_type_symbol
_atom_site_fract_x
_atom_site_fract_y
_atom_site_fract_z
_atom_site_U_iso_or_equiv
_atom_site_adp_type
_atom_site_occupancy
_atom_site_symmetry_multiplicity
_atom_site_calc_flag
_atom_site_refinement_flags
_atom_site_disorder_assembly
_atom_site_disorder_group
Zn1 Zn 0.46818(5) 0.22505(2) 0.89430(3) 0.03217(17) Uani 1 1 d . . .
Zn2 Zn 0.83384(6) 1.02933(3) 0.76859(3) 0.04098(19) Uani 1 1 d . . .
N1 N 0.5660(3) 0.28279(17) 0.83907(18) 0.0315(10) Uani 1 1 d . . .
N2 N 0.2977(3) 0.22828(18) 0.82675(18) 0.0336(10) Uani 1 1 d . . .
N3 N 0.6980(4) 1.01486(18) 0.6805(2) 0.0407(11) Uani 1 1 d . . .
N4 N 0.7328(4) 0.96657(18) 0.81748(19) 0.0412(11) Uani 1 1 d . . .
O1 O 0.4479(3) 0.28223(13) 0.96358(15) 0.0322(8) Uani 1 1 d . . .
O2 O 0.9648(3) 0.97497(14) 0.75519(14) 0.0355(8) Uani 1 1 d . . .
C1 C 0.6620(5) 0.2631(2) 0.8171(3) 0.0489(15) Uani 1 1 d . . .
H1 H 0.6854 0.2218 0.8245 0.059 Uiso 1 1 calc R . .
C2 C 0.7315(6) 0.3004(3) 0.7833(3) 0.082(2) Uani 1 1 d . . .
H2 H 0.8012 0.2846 0.7680 0.098 Uiso 1 1 calc R . .
C3 C 0.6990(7) 0.3594(3) 0.7723(3) 0.0641(19) Uani 1 1 d . . .
H3 H 0.7454 0.3856 0.7492 0.077 Uiso 1 1 calc R . .
C4 C 0.6007(6) 0.3799(3) 0.7944(4) 0.087(2) Uani 1 1 d . . .
H4 H 0.5753 0.4210 0.7874 0.104 Uiso 1 1 calc R . .
C5 C 0.5372(5) 0.3406(3) 0.8275(3) 0.075(2) Uani 1 1 d . . .
H5 H 0.4675 0.3558 0.8433 0.090 Uiso 1 1 calc R . .
C6 C 0.2503(5) 0.1749(2) 0.8062(3) 0.0448(14) Uani 1 1 d . . .
H6 H 0.2949 0.1392 0.8201 0.054 Uiso 1 1 calc R . .
C7 C 0.1411(5) 0.1684(3) 0.7660(3) 0.0499(15) Uani 1 1 d . . .
H7 H 0.1117 0.1290 0.7526 0.060 Uiso 1 1 calc R . .
C8 C 0.0751(5) 0.2189(3) 0.7457(3) 0.0552(16) Uani 1 1 d . . .
H8 H -0.0010 0.2155 0.7178 0.066 Uiso 1 1 calc R . .
C9 C 0.1207(5) 0.2749(3) 0.7662(3) 0.0601(17) Uani 1 1 d . . .
H9 H 0.0769 0.3110 0.7529 0.072 Uiso 1 1 calc R . .
C10 C 0.2317(5) 0.2775(3) 0.8068(2) 0.0473(14) Uani 1 1 d . . .
H10 H 0.2627 0.3163 0.8212 0.057 Uiso 1 1 calc R . .
C11 C 0.4507(4) 0.28469(19) 1.0291(2) 0.0281(11) Uani 1 1 d . . .
C12 C 0.3398(4) 0.2829(2) 1.0562(2) 0.0321(12) Uani 1 1 d . . .
C13 C 0.3452(4) 0.2887(2) 1.1240(2) 0.0360(13) Uani 1 1 d . . .
H13 H 0.2718 0.2900 1.1418 0.043 Uiso 1 1 calc R . .
C14 C 0.4538(5) 0.2927(2) 1.1661(2) 0.0410(14) Uani 1 1 d . . .
H14 H 0.4554 0.2948 1.2125 0.049 Uiso 1 1 calc R . .
C15 C 0.5599(5) 0.2936(2) 1.1402(3) 0.0415(14) Uani 1 1 d . . .
H15 H 0.6346 0.2961 1.1695 0.050 Uiso 1 1 calc R . .
C16 C 0.5616(4) 0.29105(19) 1.0729(2) 0.0317(12) Uani 1 1 d . . .
C17 C 0.2155(4) 0.2754(2) 1.0116(2) 0.0354(12) Uani 1 1 d . . .
C18 C 0.2096(4) 0.2127(2) 0.9783(2) 0.0434(14) Uani 1 1 d . . .
H18A H 0.1346 0.2094 0.9465 0.065 Uiso 1 1 calc R . .
H18B H 0.2112 0.1808 1.0118 0.065 Uiso 1 1 calc R . .
H18C H 0.2794 0.2077 0.9552 0.065 Uiso 1 1 calc R . .
C19 C 0.1955(5) 0.3274(2) 0.9615(3) 0.0501(15) Uani 1 1 d . . .
H19A H 0.2627 0.3285 0.9361 0.075 Uiso 1 1 calc R . .
H19B H 0.1920 0.3662 0.9848 0.075 Uiso 1 1 calc R . .
H19C H 0.1192 0.3210 0.9316 0.075 Uiso 1 1 calc R . .
C20 C 0.1092(4) 0.2777(3) 1.0509(3) 0.0563(16) Uani 1 1 d . . .
H20A H 0.1083 0.3173 1.0728 0.084 Uiso 1 1 calc R . .
H20B H 0.1188 0.2453 1.0842 0.084 Uiso 1 1 calc R . .
H20C H 0.0327 0.2719 1.0209 0.084 Uiso 1 1 calc R . .
C21 C 0.6854(4) 0.2975(2) 1.0478(3) 0.0390(13) Uani 1 1 d . . .
C22 C 0.6818(5) 0.3538(2) 1.0025(3) 0.0580(17) Uani 1 1 d . . .
H22A H 0.6683 0.3905 1.0275 0.087 Uiso 1 1 calc R . .
H22B H 0.6157 0.3492 0.9652 0.087 Uiso 1 1 calc R . .
H22C H 0.7590 0.3573 0.9859 0.087 Uiso 1 1 calc R . .
C23 C 0.7903(5) 0.3067(3) 1.1052(3) 0.0591(17) Uani 1 1 d . . .
H23A H 0.8669 0.3094 1.0878 0.089 Uiso 1 1 calc R . .
H23B H 0.7933 0.2723 1.1357 0.089 Uiso 1 1 calc R . .
H23C H 0.7773 0.3445 1.1286 0.089 Uiso 1 1 calc R . .
C24 C 0.7163(4) 0.2394(2) 1.0124(3) 0.0468(14) Uani 1 1 d . . .
H24A H 0.7947 0.2445 0.9975 0.070 Uiso 1 1 calc R . .
H24B H 0.6534 0.2318 0.9743 0.070 Uiso 1 1 calc R . .
H24C H 0.7204 0.2049 1.0429 0.070 Uiso 1 1 calc R . .
C25 C 0.5282(4) 0.13933(19) 0.9002(2) 0.0341(12) Uani 1 1 d . . .
H25A H 0.5021 0.1191 0.8572 0.041 Uiso 1 1 calc R . .
H25B H 0.6179 0.1399 0.9083 0.041 Uiso 1 1 calc R . .
C26 C 0.4840(5) 0.1018(2) 0.9542(3) 0.0520(16) Uani 1 1 d . . .
H26A H 0.5087 0.1216 0.9970 0.078 Uiso 1 1 calc R . .
H26B H 0.5194 0.0609 0.9551 0.078 Uiso 1 1 calc R . .
H26C H 0.3954 0.0987 0.9451 0.078 Uiso 1 1 calc R . .
C27 C 0.6064(5) 1.0542(2) 0.6708(3) 0.0411(13) Uani 1 1 d . . .
H27 H 0.6097 1.0886 0.6990 0.049 Uiso 1 1 calc R . .
C28 C 0.5080(5) 1.0480(3) 0.6227(3) 0.0524(15) Uani 1 1 d . . .
H28 H 0.4452 1.0775 0.6176 0.063 Uiso 1 1 calc R . .
C29 C 0.5014(5) 0.9979(3) 0.5816(3) 0.0661(18) Uani 1 1 d . . .
H29 H 0.4330 0.9917 0.5485 0.079 Uiso 1 1 calc R . .
C30 C 0.5974(5) 0.9567(3) 0.5899(3) 0.0660(18) Uani 1 1 d . . .
H30 H 0.5961 0.9217 0.5625 0.079 Uiso 1 1 calc R . .
C31 C 0.6939(5) 0.9678(3) 0.6388(3) 0.0513(15) Uani 1 1 d . . .
H31 H 0.7611 0.9408 0.6431 0.062 Uiso 1 1 calc R . .
C32 C 0.6680(4) 0.9818(2) 0.8633(2) 0.0407(13) Uani 1 1 d . . .
H32 H 0.6678 1.0232 0.8766 0.049 Uiso 1 1 calc R . .
C33 C 0.6004(5) 0.9406(2) 0.8928(3) 0.0506(16) Uani 1 1 d . . .
H33 H 0.5530 0.9537 0.9247 0.061 Uiso 1 1 calc R . .
C34 C 0.6030(5) 0.8803(3) 0.8750(3) 0.0481(15) Uani 1 1 d . . .
H34 H 0.5584 0.8507 0.8950 0.058 Uiso 1 1 calc R . .
C35 C 0.6703(6) 0.8637(2) 0.8285(3) 0.0639(19) Uani 1 1 d . . .
H35 H 0.6731 0.8225 0.8148 0.077 Uiso 1 1 calc R . .
C36 C 0.7341(6) 0.9079(2) 0.8015(3) 0.070(2) Uani 1 1 d . . .
H36 H 0.7821 0.8958 0.7695 0.083 Uiso 1 1 calc R . .
C37 C 1.0837(5) 0.98691(19) 0.7635(2) 0.0316(12) Uani 1 1 d . . .
C38 C 1.1403(4) 1.0050(2) 0.7087(2) 0.0252(11) Uani 1 1 d . . .
C39 C 1.2613(5) 1.0230(2) 0.7197(2) 0.0370(13) Uani 1 1 d . . .
H39 H 1.2966 1.0373 0.6835 0.044 Uiso 1 1 calc R . .
C40 C 1.3317(5) 1.0208(2) 0.7808(3) 0.0490(15) Uani 1 1 d . . .
H40 H 1.4133 1.0346 0.7874 0.059 Uiso 1 1 calc R . .
C41 C 1.2793(6) 0.9979(2) 0.8325(3) 0.0542(16) Uani 1 1 d . . .
H41 H 1.3283 0.9947 0.8746 0.065 Uiso 1 1 calc R . .
C42 C 1.1591(6) 0.9794(2) 0.8262(2) 0.0413(14) Uani 1 1 d . . .
C43 C 1.0714(4) 1.0032(2) 0.6374(2) 0.0316(12) Uani 1 1 d . . .
C44 C 1.0177(5) 0.9395(2) 0.6226(2) 0.0409(13) Uani 1 1 d . . .
H44A H 0.9682 0.9285 0.6562 0.061 Uiso 1 1 calc R . .
H44B H 1.0835 0.9099 0.6232 0.061 Uiso 1 1 calc R . .
H44C H 0.9672 0.9394 0.5790 0.061 Uiso 1 1 calc R . .
C45 C 1.1552(5) 1.0156(3) 0.5859(2) 0.0476(15) Uani 1 1 d . . .
H45A H 1.1082 1.0130 0.5414 0.071 Uiso 1 1 calc R . .
H45B H 1.2204 0.9853 0.5906 0.071 Uiso 1 1 calc R . .
H45C H 1.1903 1.0565 0.5928 0.071 Uiso 1 1 calc R . .
C46 C 0.9728(4) 1.0526(2) 0.6263(2) 0.0386(13) Uani 1 1 d . . .
H46A H 0.9294 1.0499 0.5811 0.058 Uiso 1 1 calc R . .
H46B H 1.0105 1.0929 0.6335 0.058 Uiso 1 1 calc R . .
H46C H 0.9157 1.0466 0.6574 0.058 Uiso 1 1 calc R . .
C47 C 1.1141(6) 0.9483(3) 0.8850(2) 0.0620(18) Uani 1 1 d . . .
C48 C 1.2157(7) 0.9374(3) 0.9430(3) 0.092(3) Uani 1 1 d . . .
H48A H 1.2808 0.9141 0.9278 0.139 Uiso 1 1 calc R . .
H48B H 1.1839 0.9146 0.9775 0.139 Uiso 1 1 calc R . .
H48C H 1.2475 0.9767 0.9607 0.139 Uiso 1 1 calc R . .
C49 C 1.0197(6) 0.9889(3) 0.9115(3) 0.072(2) Uani 1 1 d . . .
H49A H 1.0584 1.0268 0.9291 0.108 Uiso 1 1 calc R . .
H49B H 0.9872 0.9673 0.9466 0.108 Uiso 1 1 calc R . .
H49C H 0.9536 0.9983 0.8756 0.108 Uiso 1 1 calc R . .
C50 C 1.0565(7) 0.8867(3) 0.8629(3) 0.085(2) Uani 1 1 d . . .
H50A H 0.9917 0.8929 0.8253 0.127 Uiso 1 1 calc R . .
H50B H 1.0226 0.8682 0.8994 0.127 Uiso 1 1 calc R . .
H50C H 1.1183 0.8597 0.8499 0.127 Uiso 1 1 calc R . .
C51 C 0.8241(5) 1.1155(2) 0.7964(3) 0.0531(16) Uani 1 1 d . . .
H51A H 0.8502 1.1413 0.7616 0.064 Uiso 1 1 calc R . .
H51B H 0.7377 1.1250 0.7972 0.064 Uiso 1 1 calc R . .
C52 C 0.8959(6) 1.1356(3) 0.8624(3) 0.0665(18) Uani 1 1 d . . .
H52A H 0.8727 1.1105 0.8978 0.100 Uiso 1 1 calc R . .
H52B H 0.8783 1.1784 0.8703 0.100 Uiso 1 1 calc R . .
H52C H 0.9827 1.1307 0.8614 0.100 Uiso 1 1 calc R . .

loop_
_atom_site_aniso_label
_atom_site_aniso_U_11
_atom_site_aniso_U_22
_atom_site_aniso_U_33
_atom_site_aniso_U_23
_atom_site_aniso_U_13
_atom_site_aniso_U_12
Zn1 0.0330(3) 0.0212(3) 0.0437(4) -0.0020(3) 0.0104(3) -0.0012(3)
Zn2 0.0549(4) 0.0241(3) 0.0501(4) 0.0006(3) 0.0271(3) 0.0023(3)
N1 0.036(3) 0.021(2) 0.038(2) 0.0001(19) 0.0057(19) -0.004(2)
N2 0.033(2) 0.024(2) 0.046(3) -0.002(2) 0.012(2) 0.000(2)
N3 0.044(3) 0.029(3) 0.054(3) 0.001(2) 0.023(2) -0.002(2)
N4 0.058(3) 0.029(3) 0.043(3) 0.001(2) 0.028(2) 0.002(2)
O1 0.034(2) 0.0247(19) 0.040(2) -0.0010(15) 0.0138(16) 0.0002(15)
O2 0.046(2) 0.0271(19) 0.037(2) -0.0009(15) 0.0171(17) 0.0017(17)
C1 0.061(4) 0.029(3) 0.066(4) -0.007(3) 0.036(3) -0.001(3)
C2 0.106(6) 0.059(5) 0.100(6) -0.029(4) 0.077(5) -0.023(4)
C3 0.093(6) 0.059(5) 0.040(4) 0.003(3) 0.011(3) -0.042(4)
C4 0.058(5) 0.039(4) 0.161(7) 0.050(4) 0.008(5) -0.013(4)
C5 0.038(4) 0.038(4) 0.155(7) 0.024(4) 0.034(4) 0.006(3)
C6 0.038(4) 0.037(3) 0.059(4) -0.010(3) 0.005(3) 0.004(3)
C7 0.036(4) 0.050(4) 0.062(4) -0.019(3) 0.005(3) -0.004(3)
C8 0.046(4) 0.079(5) 0.038(3) 0.001(3) -0.001(3) -0.012(4)
C9 0.055(4) 0.055(4) 0.065(4) 0.032(3) -0.008(3) -0.003(3)
C10 0.053(4) 0.036(3) 0.052(4) 0.005(3) 0.008(3) -0.012(3)
C11 0.030(3) 0.016(3) 0.041(3) -0.004(2) 0.013(2) -0.004(2)
C12 0.032(3) 0.025(3) 0.040(3) -0.004(2) 0.009(2) 0.002(2)
C13 0.034(3) 0.025(3) 0.052(4) 0.000(2) 0.019(3) -0.006(2)
C14 0.049(4) 0.038(3) 0.036(3) -0.002(2) 0.008(3) -0.010(3)
C15 0.028(3) 0.037(3) 0.056(4) 0.004(3) -0.001(3) -0.006(2)
C16 0.033(3) 0.018(3) 0.044(3) -0.005(2) 0.007(3) -0.001(2)
C17 0.023(3) 0.039(3) 0.046(3) -0.004(3) 0.010(2) -0.001(2)
C18 0.033(3) 0.048(4) 0.050(3) -0.005(3) 0.008(3) -0.009(3)
C19 0.044(4) 0.039(4) 0.065(4) 0.004(3) 0.004(3) 0.012(3)
C20 0.026(3) 0.080(5) 0.064(4) -0.019(3) 0.011(3) -0.001(3)
C21 0.026(3) 0.031(3) 0.060(4) -0.012(3) 0.008(3) 0.002(2)
C22 0.042(4) 0.041(4) 0.097(5) -0.004(3) 0.030(3) -0.005(3)
C23 0.036(4) 0.063(4) 0.079(4) -0.029(3) 0.012(3) -0.001(3)
C24 0.031(3) 0.047(4) 0.062(4) -0.020(3) 0.003(3) 0.005(3)
C25 0.037(3) 0.019(3) 0.048(3) -0.004(2) 0.011(2) -0.003(2)
C26 0.062(4) 0.026(3) 0.075(4) 0.009(3) 0.032(3) 0.002(3)
C27 0.036(3) 0.034(3) 0.058(4) 0.002(3) 0.019(3) 0.000(3)
C28 0.034(4) 0.043(4) 0.084(5) 0.005(3) 0.021(3) -0.001(3)
C29 0.027(4) 0.063(5) 0.108(5) -0.012(4) 0.011(3) -0.008(3)
C30 0.038(4) 0.053(4) 0.107(5) -0.026(4) 0.012(4) -0.010(3)
C31 0.033(4) 0.045(4) 0.079(4) -0.006(3) 0.018(3) 0.001(3)
C32 0.050(4) 0.027(3) 0.048(3) 0.001(2) 0.017(3) 0.006(3)
C33 0.060(4) 0.039(4) 0.061(4) 0.013(3) 0.037(3) 0.009(3)
C34 0.050(4) 0.044(4) 0.053(4) 0.018(3) 0.018(3) -0.005(3)
C35 0.117(6) 0.025(3) 0.060(4) -0.002(3) 0.045(4) -0.008(3)
C36 0.127(6) 0.028(4) 0.070(4) 0.000(3) 0.064(4) 0.005(4)
C37 0.048(4) 0.014(3) 0.033(3) -0.005(2) 0.005(3) 0.003(2)
C38 0.030(3) 0.018(3) 0.027(3) -0.005(2) 0.002(2) 0.007(2)
C39 0.038(3) 0.029(3) 0.044(3) -0.008(2) 0.005(3) 0.004(2)
C40 0.041(4) 0.033(3) 0.067(4) -0.017(3) -0.011(3) 0.009(3)
C41 0.077(5) 0.033(3) 0.046(4) -0.014(3) -0.011(3) 0.019(3)
C42 0.069(4) 0.021(3) 0.031(3) -0.010(2) -0.002(3) 0.014(3)
C43 0.027(3) 0.040(3) 0.028(3) -0.001(2) 0.006(2) 0.000(2)
C44 0.049(3) 0.042(3) 0.030(3) -0.006(2) 0.002(2) -0.004(3)
C45 0.043(3) 0.066(4) 0.036(3) 0.000(3) 0.009(3) 0.000(3)
C46 0.033(3) 0.041(3) 0.042(3) 0.010(3) 0.006(2) -0.001(3)
C47 0.114(6) 0.048(4) 0.021(3) -0.001(3) 0.000(3) 0.002(4)
C48 0.165(8) 0.064(5) 0.041(4) 0.011(3) -0.005(4) 0.018(5)
C49 0.118(6) 0.068(5) 0.034(3) -0.004(3) 0.027(4) -0.010(4)
C50 0.169(8) 0.038(4) 0.046(4) 0.017(3) 0.012(4) -0.013(4)
C51 0.068(4) 0.024(3) 0.074(4) -0.001(3) 0.033(3) -0.001(3)
C52 0.085(5) 0.038(4) 0.081(5) -0.024(3) 0.028(4) -0.008(3)
